data_2008617
loop_
_publ_author_name
'Jian, Liao'
'Chen, Daimo'
'Jiang, Yaozhong'
'Yu, Kaibei'
'Chan, Albert S. C.'

_publ_section_title
;
 [2-Hydroxy-(1<i>S</i>,2<i>R</i>)-1,2-bis(4-methoxyphenyl)ethyl]ammonium
 <small>L</small>-tartrate hydrate
;
_journal_issue 6
_journal_name_full 'Acta Crystallographica Section C'
_journal_page_first IUC9900053
_journal_paper_doi 10.1107/S0108270199099308
_journal_volume 55
_journal_year 1999
_chemical_formula_moiety 'C16 H20 N1 O3 1+, C4 H5 O6 1-, H2 O1'
_chemical_formula_sum 'C20 H27 N O10'
_chemical_formula_weight 441.43
_chemical_name_systematic
;
 (1S,2R)-di-p-methoxyphenyl ammonium alcohol-L-tartrate-water
;
_space_group_IT_number 19
_symmetry_cell_setting orthorhombic
_symmetry_space_group_name_Hall 'P 2ac 2ab'
_symmetry_space_group_name_H-M 'P 21 21 21'
_audit_creation_method SHELXL
_cell_angle_alpha 90.00
_cell_angle_beta 90.00
_cell_angle_gamma 90.00
_cell_formula_units_Z 4
_cell_length_a 7.1530(10)
_cell_length_b 11.035(2)
_cell_length_c 26.824(4)
_cell_measurement_reflns_used 30
_cell_measurement_temperature 295(2)
_cell_measurement_theta_max 13.49
_cell_measurement_theta_min 2.92
_cell_volume 2117.3(6)
_computing_cell_refinement XSCANS
_computing_data_collection 'XSCANS (Siemens, 1994a)'
_computing_data_reduction 'SHELXTL (Siemens, 1994b)'
_computing_molecular_graphics SHELXTL
_computing_publication_material SHELXTL
_computing_structure_refinement 'SHELXL93 (Sheldrick, 1993)'
_computing_structure_solution 'SHELXS86 (Sheldrick, 1990)'
_diffrn_ambient_temperature 295(2)
_diffrn_measurement_device 'Siemens P4'
_diffrn_measurement_method \w
_diffrn_radiation_monochromator graphite
_diffrn_radiation_source 'normal-focus sealed tube'
_diffrn_radiation_type MoK\a
_diffrn_radiation_wavelength 0.71073
_diffrn_reflns_av_R_equivalents 0.015
_diffrn_reflns_av_sigmaI/netI 0.0527
_diffrn_reflns_limit_h_max 9
_diffrn_reflns_limit_h_min 0
_diffrn_reflns_limit_k_max 14
_diffrn_reflns_limit_k_min -1
_diffrn_reflns_limit_l_max 34
_diffrn_reflns_limit_l_min -1
_diffrn_reflns_number 3289
_diffrn_reflns_theta_max 27.5
_diffrn_reflns_theta_min 1.52
_diffrn_standards_decay_% 2.12
_diffrn_standards_interval_count 97
_diffrn_standards_number 3
_exptl_absorpt_coefficient_mu 0.112
_exptl_absorpt_correction_type none
_exptl_crystal_colour colorless
_exptl_crystal_density_diffrn 1.385
_exptl_crystal_density_method none
_exptl_crystal_description rectangular
_exptl_crystal_F_000 936
_exptl_crystal_size_max 0.48
_exptl_crystal_size_mid 0.40
_exptl_crystal_size_min 0.32
_refine_diff_density_max 0.154
_refine_diff_density_min -0.162
_refine_ls_abs_structure_details
;
the absolute configuration was assigned to agree with the known chirality
of the L-tartaric acid.
;
_refine_ls_abs_structure_Flack -0.3(12)
_refine_ls_extinction_method none
_refine_ls_goodness_of_fit_all 0.826
_refine_ls_goodness_of_fit_obs 0.973
_refine_ls_hydrogen_treatment mixed
_refine_ls_matrix_type full
_refine_ls_number_parameters 298
_refine_ls_number_reflns 3070
_refine_ls_number_restraints 0
_refine_ls_restrained_S_all 1.071
_refine_ls_restrained_S_obs 0.973
_refine_ls_R_factor_all 0.067
_refine_ls_R_factor_obs .036
_refine_ls_shift/esd_max 0.001
_refine_ls_shift/esd_mean 0.000
_refine_ls_structure_factor_coef Fsqd
_refine_ls_weighting_details 'w = 1/[\s^2^(Fo^2^)+(0.0425P)^2^] where P = (Fo^2^+2Fc^2^)/3'
_refine_ls_weighting_scheme calc
_refine_ls_wR_factor_all 0.103
_refine_ls_wR_factor_obs .073
_reflns_number_observed 1988
_reflns_number_total 3072
_reflns_observed_criterion >2sigma(I)
_cod_data_source_file qa0116.cif
_cod_data_source_block y564
_cod_depositor_comments
;
The following automatic conversions were performed:
'_symmetry_cell_setting' value 'Orthorhombic' changed to 'orthorhombic'
according to '/home/saulius/struct/CIF-dictionaries/cif_core.dic'
dictionary named 'cif_core.dic' version 2.4.1 from 2010-06-29.

Automatic conversion script
Id: cif_fix_enum 1527 2010-12-29 10:47:43Z saulius 

The following automatic conversions were performed:

'_refine_ls_weighting_scheme' value 'calc w =
1/[\s^2^(Fo^2^)+(0.0425P)^2^] where P = (Fo^2^+2Fc^2^)/3' was changed
to 'calc'. New tag '_refine_ls_weighting_details' was created. The
value of the new tag was set to 'w = 1/[\s^2^(Fo^2^)+(0.0425P)^2^]
where P = (Fo^2^+2Fc^2^)/3'.

Automatic conversion script
Id: cif_fix_values 3143 2015-03-26 13:38:13Z robertas 
;
_cod_database_code 2008617
_cod_database_fobs_code 2008617

loop_
_symmetry_equiv_pos_as_xyz
'x, y, z'
'-x+1/2, -y, z+1/2'
'-x, y+1/2, -z+1/2'
'x+1/2, -y+1/2, -z'

loop_
_atom_site_aniso_label
_atom_site_aniso_U_11
_atom_site_aniso_U_22
_atom_site_aniso_U_33
_atom_site_aniso_U_12
_atom_site_aniso_U_13
_atom_site_aniso_U_23
O1 .0487(13) .0692(15) .0478(12) .0047(12) -.0099(10) .0167(12)
O2 .0455(11) .0299(10) .0419(10) -.0081(9) -.0093(9) -.0019(9)
O3 .083(2) .105(2) .0479(12) .013(2) .0226(13) -.0143(14)
O4 .0261(9) .0555(12) .0397(10) .0138(10) -.0021(9) .0086(10)
O5 .0218(9) .0622(14) .0517(11) -.0012(10) -.0005(9) .0190(11)
O6 .0297(9) .0383(10) .0519(11) -.0024(9) .0051(9) .0188(10)
O7 .0350(10) .0241(9) .0453(10) -.0071(9) -.0074(8) -.0009(9)
O8 .0314(9) .0440(11) .0431(10) .0009(9) .0078(9) -.0078(10)
O9 .0208(9) .0459(11) .0389(10) -.0017(9) -.0030(8) -.0064(9)
O10 .0272(11) .0506(13) .0593(14) .0074(11) .0041(11) .0187(12)
N .0303(11) .0235(10) .0338(10) .0004(10) .0011(9) .0002(9)
C1 .064(2) .080(3) .059(2) .017(2) -.018(2) .008(2)
C2 .042(2) .034(2) .0404(15) -.0014(15) -.0081(14) .0029(14)
C3 .0323(15) .046(2) .045(2) .0028(14) -.0008(13) .0016(15)
C4 .036(2) .035(2) .0380(15) -.0004(13) .0021(12) .0016(13)
C5 .0363(14) .0249(13) .0327(13) .0005(12) .0039(12) -.0004(12)
C6 .0355(15) .040(2) .0435(15) .0041(15) .0056(14) .0038(14)
C7 .049(2) .044(2) .0339(14) -.001(2) .0054(14) .0123(14)
C8 .0325(14) .0244(13) .0343(13) .0011(12) -.0001(13) -.0007(12)
C9 .0298(13) .0219(12) .0303(12) -.0009(11) -.0032(11) .0028(11)
C10 .0302(13) .0238(13) .0296(12) -.0014(12) -.0020(11) .0003(11)
C11 .038(2) .057(2) .0402(15) -.004(2) .0028(14) -.009(2)
C12 .037(2) .084(3) .053(2) .000(2) .008(2) -.011(2)
C13 .054(2) .056(2) .036(2) .012(2) .0095(15) -.002(2)
C14 .070(2) .047(2) .0268(14) .002(2) -.0043(15) -.0051(14)
C15 .042(2) .040(2) .0374(14) -.0032(14) -.0052(13) -.0018(14)
C16 .124(4) .084(3) .040(2) .029(3) .018(2) -.014(2)
C17 .0231(12) .0282(14) .0334(13) .0023(12) -.0008(12) -.0056(13)
C18 .0207(12) .0243(13) .0352(14) .0003(11) -.0015(11) -.0037(12)
C19 .0223(12) .0252(13) .0316(13) -.0012(11) -.0012(11) .0009(11)
C20 .0223(12) .0256(13) .0333(13) .0019(11) .0002(12) .0075(12)

loop_
_atom_site_label
_atom_site_fract_x
_atom_site_fract_y
_atom_site_fract_z
_atom_site_U_iso_or_equiv
_atom_site_thermal_displace_type
_atom_site_calc_flag
_atom_site_refinement_flags
_atom_site_occupancy
_atom_site_disorder_group
_atom_site_type_symbol
O1 -.1485(3) .8771(2) .53038(7) .0552(6) Uani d . 1 . O
O2 .4318(2) .7290(2) .69415(6) .0391(5) Uani d . 1 . O
H2 .453(2) .737(2) .72397(6) .047 Uiso calc R 1 . H
O3 .7701(4) .4123(2) .51563(8) .0786(8) Uani d . 1 . O
O4 .4019(2) .7337(2) .79609(6) .0404(5) Uani d . 1 . O
O5 .4152(2) .6133(2) .86238(7) .0452(5) Uani d . 1 . O
O6 .7549(2) .7265(2) .77936(6) .0400(5) Uani d . 1 . O
H6O .857(2) .759(2) .7827(3) .060 Uiso calc R 1 . H
O7 .6970(2) .4710(2) .79043(6) .0348(4) Uani d . 1 . O
H7O .659(4) .4071(11) .8021(2) .052 Uiso calc R 1 . H
O8 1.0711(2) .5041(2) .78851(6) .0395(5) Uani d . 1 . O
O9 1.0667(2) .6012(2) .86174(6) .0352(4) Uani d . 1 . O
O10 .0635(3) .8529(2) .79069(9) .0457(6) Uani d . 1 . O
N .3773(3) .4749(2) .72659(7) .0292(5) Uani d . 1 . N
H0A .2980(11) .4891(12) .75149(12) .035 Uiso calc R 1 . H
H0B .4869(11) .5094(10) .7333(3) .035 Uiso calc R 1 . H
H0C .393(2) .3953(3) .7231(2) .035 Uiso calc R 1 . H
C1 -.3397(5) .9079(3) .53540(12) .0675(11) Uani d . 1 . C
H1A -.3844(9) .9419(17) .5047(3) .081 Uiso calc R 1 . H
H1B -.3539(6) .9663(14) .5617(5) .081 Uiso calc R 1 . H
H1C -.4106(6) .8365(5) .5433(7) .081 Uiso calc R 1 . H
C2 -.0597(4) .8249(2) .56984(10) .0387(7) Uani d . 1 . C
C3 -.1423(4) .7960(3) .61444(9) .0408(7) Uani d . 1 . C
H3 -.2688(4) .8112(3) .61940(9) .049 Uiso calc R 1 . H
C4 -.0363(4) .7441(2) .65212(10) .0364(7) Uani d . 1 . C
H4 -.0931(4) .7260(2) .68241(10) .044 Uiso calc R 1 . H
C5 .1514(4) .7184(2) .64587(9) .0313(6) Uani d . 1 . C
C6 .2328(4) .7486(2) .60042(9) .0396(7) Uani d . 1 . C
H6 .3590(4) .7326(2) .59524(9) .048 Uiso calc R 1 . H
C7 .1297(4) .8018(3) .56298(10) .0424(7) Uani d . 1 . C
H7 .1869(4) .8223(3) .53302(10) .051 Uiso calc R 1 . H
C8 .2613(4) .6628(2) .68787(9) .0304(6) Uani d . 1 . C
H8 .1878(4) .6709(2) .71853(9) .036 Uiso calc R 1 . H
C9 .2999(3) .5267(2) .67921(8) .0273(5) Uani d . 1 . C
H9 .1789(3) .4876(2) .67332(8) .033 Uiso calc R 1 . H
C10 .4243(3) .4950(2) .63580(8) .0279(5) Uani d . 1 . C
C11 .6159(4) .5150(3) .63657(10) .0449(7) Uani d . 1 . C
H11 .6713(4) .5483(3) .66479(10) .054 Uiso calc R 1 . H
C12 .7249(4) .4861(3) .59592(11) .0579(9) Uani d . 1 . C
H12 .8530(4) .5000(3) .59716(11) .069 Uiso calc R 1 . H
C13 .6480(5) .4371(3) .55371(10) .0486(8) Uani d . 1 . C
C14 .4591(5) .4166(3) .55213(10) .0480(8) Uani d . 1 . C
H14 .4051(5) .3834(3) .52370(10) .058 Uiso calc R 1 . H
C15 .3482(4) .4454(2) .59305(9) .0400(7) Uani d . 1 . C
H15 .2202(4) .4310(2) .59161(9) .048 Uiso calc R 1 . H
C16 .6941(6) .3668(3) .47032(11) .0823(13) Uani d . 1 . C
H16A .7929(7) .355(2) .4466(3) .099 Uiso calc R 1 . H
H16B .605(3) .4238(11) .4573(5) .099 Uiso calc R 1 . H
H16C .633(3) .2909(11) .4765(2) .099 Uiso calc R 1 . H
C17 .4889(3) .6736(2) .82767(9) .0282(6) Uani d . 1 . C
C18 .7013(3) .6717(2) .82498(9) .0267(6) Uani d . 1 . C
H18 .7516(3) .7198(2) .85262(9) .032 Uiso calc R 1 . H
C19 .7767(3) .5424(2) .82899(9) .0264(5) Uani d . 1 . C
H19 .7424(3) .5083(2) .86145(9) .032 Uiso calc R 1 . H
C20 .9896(3) .5465(2) .82431(9) .0270(6) Uani d . 1 . C
H10A .146(4) .818(3) .8000(11) .049(11) Uiso d . 1 . H
H10B .086(5) .892(3) .7636(11) .085(13) Uiso d . 1 . H
H9O 1.213(6) .605(4) .8648(14) .118(14) Uiso d . 1 . H

loop_
_atom_type_symbol
_atom_type_description
_atom_type_scat_dispersion_real
_atom_type_scat_dispersion_imag
_atom_type_scat_source
C C 0.0033 0.0016 'International Tables Vol C Tables 4.2.6.8 and 6.1.1.4'
H H 0.0000 0.0000 'International Tables Vol C Tables 4.2.6.8 and 6.1.1.4'
N N 0.0061 0.0033 'International Tables Vol C Tables 4.2.6.8 and 6.1.1.4'
O O 0.0106 0.0060 'International Tables Vol C Tables 4.2.6.8 and 6.1.1.4'

loop_
_geom_angle_atom_site_label_1
_geom_angle_atom_site_label_2
_geom_angle_atom_site_label_3
_geom_angle
C2 O1 C1 118.6(2)
C13 O3 C16 117.6(3)
O1 C2 C3 125.1(3)
O1 C2 C7 115.4(3)
C3 C2 C7 119.5(3)
C2 C3 C4 119.7(3)
C5 C4 C3 121.8(3)
C4 C5 C6 117.6(3)
C4 C5 C8 120.0(2)
C6 C5 C8 122.4(2)
C7 C6 C5 121.1(3)
C6 C7 C2 120.2(3)
O2 C8 C5 109.0(2)
O2 C8 C9 111.2(2)
C5 C8 C9 112.2(2)
N C9 C10 110.4(2)
N C9 C8 108.0(2)
C10 C9 C8 116.6(2)
C15 C10 C11 117.7(2)
C15 C10 C9 120.0(2)
C11 C10 C9 122.3(2)
C12 C11 C10 120.6(3)
C13 C12 C11 121.2(3)
C12 C13 C14 119.1(3)
C12 C13 O3 116.0(3)
C14 C13 O3 124.9(3)
C13 C14 C15 120.0(3)
C10 C15 C14 121.3(3)
O4 C17 O5 125.2(2)
O4 C17 C18 118.3(2)
O5 C17 C18 116.5(2)
O6 C18 C17 107.8(2)
O6 C18 C19 111.3(2)
C17 C18 C19 111.2(2)
O7 C19 C20 110.9(2)
O7 C19 C18 109.0(2)
C20 C19 C18 108.5(2)
O8 C20 O9 125.9(2)
O8 C20 C19 122.1(2)
O9 C20 C19 112.0(2)

loop_
_geom_bond_atom_site_label_1
_geom_bond_atom_site_label_2
_geom_bond_site_symmetry_2
_geom_bond_distance
_geom_bond_publ_flag
O1 C2 . 1.362(3) ?
O1 C1 . 1.416(4) ?
O2 C8 . 1.431(3) ?
O3 C13 . 1.371(3) ?
O3 C16 . 1.423(4) ?
O4 C17 . 1.243(3) ?
O5 C17 . 1.260(3) ?
O6 C18 . 1.418(3) ?
O7 C19 . 1.420(3) ?
O8 C20 . 1.217(3) ?
O9 C20 . 1.295(3) ?
N C9 . 1.500(3) ?
C2 C3 . 1.372(3) ?
C2 C7 . 1.391(4) ?
C3 C4 . 1.387(3) ?
C4 C5 . 1.383(3) ?
C5 C6 . 1.391(3) ?
C5 C8 . 1.504(3) ?
C6 C7 . 1.377(4) ?
C8 C9 . 1.544(3) ?
C9 C10 . 1.507(3) ?
C10 C15 . 1.383(3) ?
C10 C11 . 1.389(4) ?
C11 C12 . 1.378(4) ?
C12 C13 . 1.370(4) ?
C13 C14 . 1.370(4) ?
C14 C15 . 1.391(4) ?
C17 C18 . 1.521(3) ?
C18 C19 . 1.529(3) ?
C19 C20 . 1.529(3) ?

loop_
_geom_torsion_atom_site_label_1
_geom_torsion_atom_site_label_2
_geom_torsion_atom_site_label_3
_geom_torsion_atom_site_label_4
_geom_torsion
C1 O1 C2 C3 1.9(4)
C1 O1 C2 C7 -177.4(3)
O1 C2 C3 C4 -179.4(3)
C7 C2 C3 C4 -0.1(4)
C2 C3 C4 C5 -1.0(4)
C3 C4 C5 C6 1.2(4)
C3 C4 C5 C8 179.6(2)
C4 C5 C6 C7 -0.2(4)
C8 C5 C6 C7 -178.6(2)
C5 C6 C7 C2 -0.8(4)
O1 C2 C7 C6 -179.6(2)
C3 C2 C7 C6 1.0(4)
C4 C5 C8 O2 -131.8(2)
C6 C5 C8 O2 46.5(3)
C4 C5 C8 C9 104.6(3)
C6 C5 C8 C9 -77.0(3)
O2 C8 C9 N 68.0(2)
C5 C8 C9 N -169.7(2)
O2 C8 C9 C10 -56.9(3)
C5 C8 C9 C10 65.4(3)
N C9 C10 C15 130.1(2)
C8 C9 C10 C15 -106.1(3)
N C9 C10 C11 -50.7(3)
C8 C9 C10 C11 73.1(3)
C15 C10 C11 C12 0.0(5)
C9 C10 C11 C12 -179.3(3)
C10 C11 C12 C13 0.1(5)
C11 C12 C13 C14 -0.1(5)
C11 C12 C13 O3 179.8(3)
C16 O3 C13 C12 -177.0(3)
C16 O3 C13 C14 2.9(5)
C12 C13 C14 C15 0.0(5)
O3 C13 C14 C15 -179.9(3)
C11 C10 C15 C14 -0.1(4)
C9 C10 C15 C14 179.2(2)
C13 C14 C15 C10 0.1(5)
O4 C17 C18 O6 -10.0(3)
O5 C17 C18 O6 170.2(2)
O4 C17 C18 C19 -132.2(2)
O5 C17 C18 C19 48.0(3)
O6 C18 C19 O7 -62.8(2)
C17 C18 C19 O7 57.3(3)
O6 C18 C19 C20 58.0(3)
C17 C18 C19 C20 178.1(2)
O7 C19 C20 O8 7.5(3)
C18 C19 C20 O8 -112.2(3)
O7 C19 C20 O9 -173.8(2)
C18 C19 C20 O9 66.6(3)

loop_
_cod_related_entry_id
_cod_related_entry_database
_cod_related_entry_code
1 ChemSpider 21183011
